data_8106436
loop_
_publ_author_name
'Xu-Liang, Nie'
'Juan-Hua, Kong'
'Jing, Chen'
'Jin-Zhu, Chen'
'Wan-Ming, Xiong'

_publ_section_title
;
 Crystal structure of
 1,1&#x2032;-(hexane-1,6-diyl)bis(3-methyl-1H-imidazol-3-ium)
 bis(hexafluoro phosphate), C14H24F12N4P2
;
_journal_issue 1
_journal_name_full 'Zeitschrift f\"ur Kristallographie - New Crystal Structures'
_journal_page_first 73
_journal_page_last 74
_journal_paper_doi 10.1515/ncrs-2016-0153
_journal_volume 232
_journal_year 2017
_chemical_formula_moiety 'C14 H24 F12 N4 P2'
_chemical_formula_sum 'C14 H24 F12 N4 P2'
_chemical_formula_weight 538.31
_space_group_IT_number 2
_space_group_name_Hall '-P 1'
_space_group_name_H-M_alt 'P -1'
_symmetry_cell_setting triclinic
_symmetry_space_group_name_H-M 'P -1'
_atom_sites_solution_hydrogens geom
_atom_sites_solution_primary direct
_atom_sites_solution_secondary difmap
_cell_angle_alpha 62.2060(10)
_cell_angle_beta 64.2980(10)
_cell_angle_gamma 89.661(2)
_cell_formula_units_Z 1
_cell_length_a 8.8173(12)
_cell_length_b 8.8845(12)
_cell_length_c 9.1494(12)
_cell_measurement_reflns_used 3076
_cell_measurement_temperature 296(2)
_cell_measurement_theta_max 29.12
_cell_measurement_theta_min 2.65
_cell_volume 553.72(13)
_computing_cell_refinement 'Bruker SAINT'
_computing_data_collection 'Bruker APEX2'
_computing_data_reduction 'Bruker SAINT'
_computing_molecular_graphics 'Bruker SHELXTL'
_computing_publication_material 'Bruker SHELXTL'
_computing_structure_refinement 'SHELXL-97 (Sheldrick, 2008)'
_computing_structure_solution 'SHELXS-97 (Sheldrick, 2008)'
_diffrn_ambient_temperature 296(2)
_diffrn_measured_fraction_theta_full 0.992
_diffrn_measured_fraction_theta_max 0.992
_diffrn_measurement_device_type 'Bruker APEX-II CCD'
_diffrn_measurement_method '\f and \w scans'
_diffrn_radiation_monochromator graphite
_diffrn_radiation_source 'fine-focus sealed tube'
_diffrn_radiation_type MoK\a
_diffrn_radiation_wavelength 0.71073
_diffrn_reflns_av_R_equivalents 0.0267
_diffrn_reflns_av_sigmaI/netI 0.0336
_diffrn_reflns_limit_h_max 10
_diffrn_reflns_limit_h_min -10
_diffrn_reflns_limit_k_max 10
_diffrn_reflns_limit_k_min -10
_diffrn_reflns_limit_l_max 11
_diffrn_reflns_limit_l_min -11
_diffrn_reflns_number 4276
_diffrn_reflns_theta_full 25.50
_diffrn_reflns_theta_max 25.50
_diffrn_reflns_theta_min 2.65
_exptl_absorpt_coefficient_mu 0.306
_exptl_absorpt_correction_T_max 0.9040
_exptl_absorpt_correction_T_min 0.8820
_exptl_absorpt_correction_type multi-scan
_exptl_absorpt_process_details sadabs
_exptl_crystal_colour colorless
_exptl_crystal_density_diffrn 1.614
_exptl_crystal_density_method 'not measured'
_exptl_crystal_description block
_exptl_crystal_F_000 396
_exptl_crystal_size_max 0.20
_exptl_crystal_size_mid 0.18
_exptl_crystal_size_min 0.16
_refine_diff_density_max 0.500
_refine_diff_density_min -0.598
_refine_diff_density_rms 0.123
_refine_ls_extinction_method none
_refine_ls_goodness_of_fit_ref 1.047
_refine_ls_hydrogen_treatment mixed
_refine_ls_matrix_type full
_refine_ls_number_parameters 188
_refine_ls_number_reflns 2044
_refine_ls_number_restraints 0
_refine_ls_restrained_S_all 1.047
_refine_ls_R_factor_all 0.0796
_refine_ls_R_factor_gt 0.0746
_refine_ls_shift/su_max 0.001
_refine_ls_shift/su_mean 0.000
_refine_ls_structure_factor_coef Fsqd
_refine_ls_weighting_details 'calc w=1/[\s^2^(Fo^2^)+(0.1218P)^2^+0.4937P] where P=(Fo^2^+2Fc^2^)/3'
_refine_ls_weighting_scheme calc
_refine_ls_wR_factor_gt 0.2038
_refine_ls_wR_factor_ref 0.2114
_reflns_number_gt 1821
_reflns_number_total 2044
_reflns_threshold_expression >2sigma(I)
_cod_data_source_file suppl_ncrs-2016-0153_suppl.cif
_cod_data_source_block 3071_0m
_cod_database_code 8106436
_publcif_info_exptl_table_max_cols 4
_publcif_info_exptl_table_use_headnotes n

loop_
_symmetry_equiv_pos_as_xyz
'x, y, z'
'-x, -y, -z'

loop_
_atom_site_label
_atom_site_type_symbol
_atom_site_fract_x
_atom_site_fract_y
_atom_site_fract_z
_atom_site_U_iso_or_equiv
_atom_site_adp_type
_atom_site_occupancy
_atom_site_symmetry_multiplicity
_atom_site_calc_flag
_atom_site_refinement_flags
_atom_site_disorder_assembly
_atom_site_disorder_group
P1 P 0.25471(11) 0.26293(11) 0.41180(12) 0.0581(8) Uani 1 1 d . A 1
C5 C 0.1407(4) 0.7015(4) 0.9532(4) 0.0522(10) Uani 1 1 d . B 1
H5A H 0.2499 0.6673 0.9211 0.063 Uiso 1 1 calc R B 1
H5B H 0.1439 0.7877 0.8364 0.063 Uiso 1 1 calc R B 1
C1 C 0.4002(4) 1.0051(4) 0.8052(4) 0.0506(10) Uani 1 1 d . B 1
H1 H 0.4322 0.9530 0.7320 0.061 Uiso 1 1 calc R B 1
C6 C -0.0073(4) 0.5416(4) 1.0578(4) 0.0528(10) Uani 1 1 d . . 1
H6A H -0.0092 0.4552 1.1737 0.063 Uiso 1 1 calc R . 1
H6B H -0.1165 0.5759 1.0921 0.063 Uiso 1 1 calc R . 1
C4 C 0.1204(4) 0.7822(4) 1.0702(5) 0.0584(11) Uani 1 1 d . B 1
H4A H 0.0085 0.8108 1.1071 0.070 Uiso 1 1 calc R B 1
H4B H 0.1215 0.6967 1.1847 0.070 Uiso 1 1 calc R B 1
C3 C 0.2583(4) 1.0552(4) 1.0348(5) 0.0559(10) Uani 1 1 d . B 1
H3 H 0.1742 1.0429 1.1481 0.067 Uiso 1 1 calc R B 1
C2 C 0.4023(4) 1.1861(4) 0.9037(5) 0.0562(11) Uani 1 1 d . B 1
H2 H 0.4364 1.2814 0.9091 0.067 Uiso 1 1 calc R B 1
C7 C 0.6532(5) 1.2621(5) 0.5837(6) 0.0733(13) Uani 1 1 d . B 1
H7A H 0.6289 1.3534 0.4926 0.110 Uiso 1 1 calc R B 1
H7B H 0.7099 1.1906 0.5348 0.110 Uiso 1 1 calc R B 1
H7C H 0.7275 1.3136 0.6087 0.110 Uiso 1 1 calc R B 1
N1 N 0.2577(3) 0.9423(3) 0.9708(3) 0.0462(9) Uani 1 1 d . B 1
N2 N 0.4901(3) 1.1531(3) 0.7598(4) 0.0505(10) Uani 1 1 d . B 1
F2 F 0.2620(5) 0.3025(6) 0.5617(5) 0.1278(15) Uani 1 1 d . A 1
F1 F 0.2518(7) 0.2274(6) 0.2650(6) 0.1673(19) Uani 1 1 d . A 1
F3A F 0.4232(16) 0.193(3) 0.403(2) 0.131(7) Uani 0.50(3) 1 d P A 1
F5A F 0.147(2) 0.0888(11) 0.6038(12) 0.144(5) Uani 0.55(3) 1 d P A 1
F4A F 0.0800(18) 0.320(3) 0.4532(18) 0.126(8) Uani 0.49(3) 1 d P A 1
F6A F 0.365(3) 0.4384(15) 0.2440(11) 0.182(11) Uani 0.57(3) 1 d P A 1
F3B F 0.305(4) 0.0866(16) 0.4778(19) 0.171(10) Uani 0.50(3) 1 d P A 2
F6B F 0.4493(14) 0.344(4) 0.310(3) 0.181(8) Uani 0.43(3) 1 d P A 2
F5B F 0.0673(14) 0.173(5) 0.525(4) 0.212(17) Uani 0.45(3) 1 d P A 2
F4B F 0.217(5) 0.443(2) 0.333(4) 0.181(13) Uani 0.51(3) 1 d P A 2

loop_
_atom_site_aniso_label
_atom_site_aniso_U_11
_atom_site_aniso_U_22
_atom_site_aniso_U_33
_atom_site_aniso_U_23
_atom_site_aniso_U_13
_atom_site_aniso_U_12
P1 0.0576(10) 0.0546(9) 0.0569(9) -0.0324(6) -0.0196(6) 0.0104(5)
C5 0.0500(18) 0.0490(18) 0.0472(17) -0.0251(14) -0.0152(14) 0.0015(13)
C1 0.0515(18) 0.0532(18) 0.0520(18) -0.0338(15) -0.0215(14) 0.0081(13)
C6 0.0497(18) 0.0480(17) 0.0479(17) -0.0226(14) -0.0159(14) 0.0013(13)
C4 0.0574(19) 0.056(2) 0.0491(18) -0.0271(15) -0.0163(15) -0.0008(15)
C3 0.0601(19) 0.061(2) 0.0585(19) -0.0410(16) -0.0267(16) 0.0183(15)
C2 0.065(2) 0.0514(18) 0.067(2) -0.0388(16) -0.0346(17) 0.0149(15)
C7 0.062(2) 0.069(2) 0.069(2) -0.035(2) -0.0166(18) -0.0091(18)
N1 0.0470(15) 0.0477(15) 0.0456(15) -0.0271(11) -0.0205(11) 0.0090(11)
N2 0.0494(16) 0.0476(15) 0.0557(16) -0.0284(12) -0.0245(12) 0.0056(11)
F2 0.149(3) 0.185(4) 0.137(3) -0.123(3) -0.094(3) 0.085(3)
F1 0.244(5) 0.196(4) 0.165(4) -0.147(4) -0.120(4) 0.069(4)
F3A 0.101(7) 0.229(19) 0.165(11) -0.163(13) -0.076(8) 0.107(10)
F5A 0.108(9) 0.102(5) 0.103(6) 0.006(4) -0.022(5) -0.006(4)
F4A 0.108(9) 0.206(19) 0.131(8) -0.109(11) -0.087(8) 0.101(11)
F6A 0.20(2) 0.094(8) 0.103(6) 0.002(5) -0.018(7) -0.068(9)
F3B 0.30(3) 0.085(7) 0.147(9) -0.066(7) -0.118(13) 0.099(11)
F6B 0.070(6) 0.203(18) 0.203(16) -0.067(15) -0.056(7) 0.015(8)
F5B 0.053(6) 0.29(3) 0.26(3) -0.19(3) 0.002(8) -0.031(10)
F4B 0.34(4) 0.122(10) 0.29(2) -0.151(15) -0.27(3) 0.154(17)

loop_
_atom_type_symbol
_atom_type_description
_atom_type_scat_dispersion_real
_atom_type_scat_dispersion_imag
_atom_type_scat_source
C C 0.0033 0.0016 'International Tables Vol C Tables 4.2.6.8 and 6.1.1.4'
H H 0.0000 0.0000 'International Tables Vol C Tables 4.2.6.8 and 6.1.1.4'
N N 0.0061 0.0033 'International Tables Vol C Tables 4.2.6.8 and 6.1.1.4'
O O 0.0106 0.0060 'International Tables Vol C Tables 4.2.6.8 and 6.1.1.4'
F F 0.0171 0.0103 'International Tables Vol C Tables 4.2.6.8 and 6.1.1.4'
P P 0.1023 0.0942 'International Tables Vol C Tables 4.2.6.8 and 6.1.1.4'

loop_
_geom_angle_atom_site_label_1
_geom_angle_atom_site_label_2
_geom_angle_atom_site_label_3
_geom_angle
_geom_angle_site_symmetry_1
_geom_angle_site_symmetry_3
F6A P1 F1 83.9(5) . .
F6A P1 F5A 171.4(7) . .
F1 P1 F5A 104.6(6) . .
F6A P1 F4A 95.1(13) . .
F1 P1 F4A 92.6(5) . .
F5A P1 F4A 85.9(9) . .
F6A P1 F2 95.0(5) . .
F1 P1 F2 178.7(2) . .
F5A P1 F2 76.4(5) . .
F4A P1 F2 88.2(5) . .
F6A P1 F3A 90.6(13) . .
F1 P1 F3A 94.8(4) . .
F5A P1 F3A 87.4(10) . .
F4A P1 F3A 171.1(6) . .
F2 P1 F3A 84.5(3) . .
C4 C5 C6 111.5(2) . .
N2 C1 N1 109.6(3) . .
C6 C6 C5 113.0(3) 2_567 .
N1 C4 C5 113.3(3) . .
C2 C3 N1 107.5(3) . .
C3 C2 N2 107.3(3) . .
C1 N1 C3 107.7(3) . .
C1 N1 C4 127.0(2) . .
C3 N1 C4 125.3(3) . .
C1 N2 C2 108.0(3) . .
C1 N2 C7 124.9(3) . .
C2 N2 C7 127.1(3) . .

loop_
_geom_bond_atom_site_label_1
_geom_bond_atom_site_label_2
_geom_bond_distance
_geom_bond_site_symmetry_2
P1 F6A 1.492(6) .
P1 F1 1.527(3) .
P1 F5A 1.555(7) .
P1 F4A 1.561(7) .
P1 F2 1.592(3) .
P1 F3A 1.593(8) .
C5 C4 1.497(4) .
C5 C6 1.519(4) .
C1 N2 1.322(4) .
C1 N1 1.325(4) .
C6 C6 1.513(6) 2_567
C4 N1 1.475(4) .
C3 C2 1.341(5) .
C3 N1 1.379(4) .
C2 N2 1.375(4) .
C7 N2 1.467(4) .

loop_
_publcif_info_datablock.id
_publcif_info_datablock.publ_exptl
_publcif_info_datablock.publ_geom
_publcif_info_datablock.structure
{3ac30dfa-75c4-4a45-9f18-af898ed6a3da} ? ? ?
{9b9d3ac3-4952-44fb-b7be-69c9f02b4251} y y y

loop_
_publcif_info_exptl_table_extra_item
sin_theta_over_lambda_max

loop_
_publcif_info_tables.block_id
_publcif_info_tables.reference_item
{3ac30dfa-75c4-4a45-9f18-af898ed6a3da} '_publcif_info_datablock.publ_exptl'

loop_
_publcif_info_cif.paper_type
EX
